data_7044766
loop_
_publ_author_name
'Lyubov, Dmitry M.'
'Cherkasov, Anton V.'
'Fukin, Georgy K.'
'Lyssenko, Konstantin A.'
'Rychagova, Elena A.'
'Ketkov, Sergey Yu'
'Trifonov, Alexander A.'

_publ_section_title
;
 Rare-earth metal-mediated PhC[triple bond, length as m-dash]N insertion
 into N,N-bis(trimethylsilyl)naphthalene-1,8-diamido dianion - a synthetic
 approach to complexes coordinated by ansa-bridged amido-amidinato ligand.
;
_journal_issue 2
_journal_name_full 'Dalton transactions (Cambridge, England : 2003)'
_journal_page_first 438
_journal_page_last 451
_journal_paper_doi 10.1039/c7dt03809g
_journal_volume 47
_journal_year 2018
_chemical_formula_moiety 'C50 H68 N6 O Si4 Y, C16 H32 Li O4'
_chemical_formula_sum 'C66 H100 Li N6 O5 Si4 Y'
_chemical_formula_weight 1265.72
_space_group_crystal_system monoclinic
_space_group_IT_number 14
_space_group_name_Hall '-P 2ybc'
_space_group_name_H-M_alt 'P 1 21/c 1'
_symmetry_space_group_name_Hall '-P 2ybc'
_symmetry_space_group_name_H-M 'P 1 21/c 1'
_atom_sites_solution_hydrogens mixed
_atom_sites_solution_primary dual
_atom_sites_solution_secondary difmap
_audit_creation_method SHELXL-2017/1
_audit_update_record
;
2017-11-07 deposited with the CCDC.
2017-11-14 downloaded from the CCDC.
;
_cell_angle_alpha 90
_cell_angle_beta 97.727(2)
_cell_angle_gamma 90
_cell_formula_units_Z 4
_cell_length_a 13.9163(11)
_cell_length_b 14.9401(13)
_cell_length_c 34.281(3)
_cell_measurement_reflns_used 1673
_cell_measurement_temperature 150(2)
_cell_measurement_theta_max 19.56
_cell_measurement_theta_min 2.24
_cell_volume 7062.7(10)
_computing_cell_refinement SAINT
_computing_data_collection SMART
_computing_data_reduction SAINT
_computing_molecular_graphics SHELXTL
_computing_publication_material SHELXTL
_computing_structure_refinement SHELXL-2017/1
_computing_structure_solution SHELXT-2014/5
_diffrn_ambient_temperature 150(2)
_diffrn_measured_fraction_theta_full 0.995
_diffrn_measured_fraction_theta_max 0.995
_diffrn_measurement_device_type 'Bruker Smart Apex (CCD)'
_diffrn_measurement_method '\w scans'
_diffrn_radiation_type MoK\a
_diffrn_radiation_wavelength 0.71073
_diffrn_reflns_av_R_equivalents 0.1486
_diffrn_reflns_av_unetI/netI 0.1713
_diffrn_reflns_Laue_measured_fraction_full 0.995
_diffrn_reflns_Laue_measured_fraction_max 0.995
_diffrn_reflns_limit_h_max 14
_diffrn_reflns_limit_h_min -16
_diffrn_reflns_limit_k_max 17
_diffrn_reflns_limit_k_min -16
_diffrn_reflns_limit_l_max 40
_diffrn_reflns_limit_l_min -35
_diffrn_reflns_number 38674
_diffrn_reflns_point_group_measured_fraction_full 0.995
_diffrn_reflns_point_group_measured_fraction_max 0.995
_diffrn_reflns_theta_full 25.107
_diffrn_reflns_theta_max 25.107
_diffrn_reflns_theta_min 1.773
_diffrn_source 'fine focus sealed tube'
_exptl_absorpt_coefficient_mu 0.943
_exptl_absorpt_correction_T_max 0.847
_exptl_absorpt_correction_T_min 0.627
_exptl_absorpt_correction_type multi-scan
_exptl_absorpt_process_details
;
SADABS 2016/2: L. Krause et al., J. Appl. Cryst., 2015, 48, 3-10
;
_exptl_crystal_colour colourless
_exptl_crystal_density_diffrn 1.190
_exptl_crystal_description prism
_exptl_crystal_F_000 2704
_exptl_crystal_size_max 0.330
_exptl_crystal_size_mid 0.210
_exptl_crystal_size_min 0.170
_refine_diff_density_max 0.708
_refine_diff_density_min -0.338
_refine_diff_density_rms 0.088
_refine_ls_extinction_method none
_refine_ls_goodness_of_fit_ref 0.953
_refine_ls_hydrogen_treatment mixed
_refine_ls_matrix_type full
_refine_ls_number_parameters 767
_refine_ls_number_reflns 12537
_refine_ls_number_restraints 0
_refine_ls_restrained_S_all 0.953
_refine_ls_R_factor_all 0.1715
_refine_ls_R_factor_gt 0.0710
_refine_ls_shift/su_max 0.001
_refine_ls_shift/su_mean 0.000
_refine_ls_structure_factor_coef Fsqd
_refine_ls_weighting_details 'w=1/[\s^2^(Fo^2^)+(0.0722P)^2^] where P=(Fo^2^+2Fc^2^)/3'
_refine_ls_weighting_scheme calc
_refine_ls_wR_factor_gt 0.1381
_refine_ls_wR_factor_ref 0.1746
_reflns_Friedel_coverage 0.000
_reflns_number_gt 6112
_reflns_number_total 12537
_reflns_threshold_expression 'I > 2\s(I)'
_cod_data_source_file c7dt03809g2.cif
_cod_data_source_block 7
_cod_depositor_comments 'Adding full bibliography for 7044761--7044767.cif.'
_cod_original_cell_volume 7062.6(10)
_cod_database_code 7044766
_shelx_shelxl_version_number 2017/1
_shelx_space_group_comment
;
The symmetry employed for this shelxl refinement is uniquely defined
by the following loop, which should always be used as a source of
symmetry information in preference to the above space-group names.
They are only intended as comments.
;
_shelx_estimated_absorpt_t_min 0.746
_shelx_estimated_absorpt_t_max 0.856

loop_
_space_group_symop_operation_xyz
'x, y, z'
'-x, y+1/2, -z+1/2'
'-x, -y, -z'
'x, -y-1/2, z-1/2'

loop_
_atom_site_label
_atom_site_type_symbol
_atom_site_fract_x
_atom_site_fract_y
_atom_site_fract_z
_atom_site_U_iso_or_equiv
_atom_site_adp_type
_atom_site_occupancy
_atom_site_site_symmetry_order
_atom_site_calc_flag
_atom_site_refinement_flags_posn
_atom_site_refinement_flags_adp
Y1 Y 0.68220(4) 0.44386(4) 0.85885(2) 0.02562(17) Uani 1 1 d . .
Si1 Si 0.64093(12) 0.31044(12) 0.95197(5) 0.0366(5) Uani 1 1 d . .
O1 O 0.5748(2) 0.3769(3) 0.82265(11) 0.0343(10) Uani 1 1 d . .
C1 C 0.7453(4) 0.4647(4) 0.93966(16) 0.0239(14) Uani 1 1 d . .
N1 N 0.6958(3) 0.3914(3) 0.92622(13) 0.0280(11) Uani 1 1 d . .
Si2 Si 0.50777(11) 0.60834(12) 0.86887(5) 0.0346(4) Uani 1 1 d . .
N2 N 0.7782(3) 0.5144(3) 0.91235(13) 0.0264(11) Uani 1 1 d . .
C2 C 0.7568(4) 0.4918(4) 0.98205(16) 0.0274(14) Uani 1 1 d . .
Si3 Si 0.79739(11) 0.54733(12) 0.77444(5) 0.0311(4) Uani 1 1 d . .
C3 C 0.7000(4) 0.5584(4) 0.99492(17) 0.0386(15) Uani 1 1 d . .
H3A H 0.655542 0.590177 0.976487 0.046 Uiso 1 1 calc R U
N3 N 0.6269(3) 0.5895(3) 0.86529(13) 0.0266(11) Uani 1 1 d . .
Si4 Si 0.81373(12) 0.12723(12) 0.78617(5) 0.0334(4) Uani 1 1 d . .
N4 N 0.7990(3) 0.4798(3) 0.81578(13) 0.0260(11) Uani 1 1 d . .
C4 C 0.7074(5) 0.5789(4) 1.03427(18) 0.0426(17) Uani 1 1 d . .
H4A H 0.666984 0.624245 1.042706 0.051 Uiso 1 1 calc R U
N5 N 0.8394(3) 0.3629(3) 0.85708(13) 0.0246(11) Uani 1 1 d . .
C5 C 0.7717(4) 0.5353(4) 1.06163(19) 0.0401(17) Uani 1 1 d . .
H5A H 0.776228 0.550831 1.088693 0.048 Uiso 1 1 calc R U
N6 N 0.8149(4) 0.1900(4) 0.82860(15) 0.0313(13) Uani 1 1 d . .
C6 C 0.8301(4) 0.4684(4) 1.04952(17) 0.0369(16) Uani 1 1 d . .
H6B H 0.875250 0.437787 1.068121 0.044 Uiso 1 1 calc R U
C7 C 0.8216(4) 0.4467(4) 1.00981(17) 0.0344(15) Uani 1 1 d . .
H7A H 0.860753 0.400319 1.001408 0.041 Uiso 1 1 calc R U
C8 C 0.8228(4) 0.5978(4) 0.91674(15) 0.0245(13) Uani 1 1 d . .
C9 C 0.7835(4) 0.6681(4) 0.89054(16) 0.0271(14) Uani 1 1 d . .
C10 C 0.6900(4) 0.6633(4) 0.86528(16) 0.0263(14) Uani 1 1 d . .
C11 C 0.6658(4) 0.7358(4) 0.84101(17) 0.0350(15) Uani 1 1 d . .
H11A H 0.606218 0.733431 0.823854 0.042 Uiso 1 1 calc R U
C12 C 0.7228(4) 0.8125(4) 0.83995(18) 0.0409(17) Uani 1 1 d . .
H12A H 0.702402 0.859668 0.822149 0.049 Uiso 1 1 calc R U
C13 C 0.8086(4) 0.8194(4) 0.86477(18) 0.0352(16) Uani 1 1 d . .
H13A H 0.847082 0.871850 0.864564 0.042 Uiso 1 1 calc R U
C14 C 0.8395(4) 0.7482(4) 0.89065(17) 0.0322(15) Uani 1 1 d . .
C15 C 0.9266(4) 0.7581(4) 0.91670(17) 0.0324(15) Uani 1 1 d . .
H15A H 0.962735 0.812063 0.916596 0.039 Uiso 1 1 calc R U
C16 C 0.9592(4) 0.6911(4) 0.94191(16) 0.0299(15) Uani 1 1 d . .
H16A H 1.016713 0.699357 0.959852 0.036 Uiso 1 1 calc R U
C17 C 0.9088(4) 0.6102(4) 0.94166(16) 0.0301(14) Uani 1 1 d . .
H17A H 0.933800 0.563168 0.958749 0.036 Uiso 1 1 calc R U
C18 C 0.5716(5) 0.3532(5) 0.9912(2) 0.059(2) Uani 1 1 d . .
H18A H 0.528728 0.401923 0.980511 0.088 Uiso 1 1 calc R U
H18B H 0.616966 0.375468 1.013372 0.088 Uiso 1 1 calc R U
H18C H 0.532649 0.304579 1.000142 0.088 Uiso 1 1 calc R U
C19 C 0.5558(5) 0.2516(5) 0.9145(2) 0.073(2) Uani 1 1 d . .
H19A H 0.592123 0.223468 0.895131 0.109 Uiso 1 1 calc R U
H19B H 0.509330 0.294548 0.901123 0.109 Uiso 1 1 calc R U
H19C H 0.520866 0.205439 0.927241 0.109 Uiso 1 1 calc R U
C20 C 0.7269(5) 0.2242(5) 0.9752(2) 0.069(2) Uani 1 1 d . .
H20A H 0.752490 0.189481 0.954654 0.104 Uiso 1 1 calc R U
H20B H 0.692876 0.184141 0.991385 0.104 Uiso 1 1 calc R U
H20C H 0.780514 0.253648 0.991823 0.104 Uiso 1 1 calc R U
C21 C 0.4267(4) 0.6296(5) 0.82211(19) 0.061(2) Uani 1 1 d . .
H21A H 0.434888 0.581888 0.803239 0.091 Uiso 1 1 calc R U
H21B H 0.443223 0.687338 0.811180 0.091 Uiso 1 1 calc R U
H21C H 0.359095 0.630863 0.827283 0.091 Uiso 1 1 calc R U
C22 C 0.4595(4) 0.5059(4) 0.89022(18) 0.0427(17) Uani 1 1 d . .
H22A H 0.469540 0.454164 0.873649 0.064 Uiso 1 1 calc R U
H22B H 0.389995 0.513365 0.891437 0.064 Uiso 1 1 calc R U
H22C H 0.493503 0.496125 0.916814 0.064 Uiso 1 1 calc R U
C23 C 0.4923(5) 0.7038(5) 0.9031(2) 0.058(2) Uani 1 1 d . .
H23A H 0.524660 0.689391 0.929537 0.086 Uiso 1 1 calc R U
H23B H 0.423086 0.713872 0.904093 0.086 Uiso 1 1 calc R U
H23C H 0.521126 0.758108 0.893561 0.086 Uiso 1 1 calc R U
C24 C 0.8669(4) 0.4290(4) 0.83429(15) 0.0241(13) Uani 1 1 d . .
C25 C 0.9724(4) 0.4403(4) 0.82943(16) 0.0291(14) Uani 1 1 d . .
C26 C 1.0218(4) 0.5185(4) 0.84217(17) 0.0349(15) Uani 1 1 d . .
H26A H 0.989965 0.564067 0.854927 0.042 Uiso 1 1 calc R U
C27 C 1.1179(5) 0.5295(5) 0.83610(19) 0.0445(18) Uani 1 1 d . .
H27A H 1.152280 0.581834 0.845574 0.053 Uiso 1 1 calc R U
C28 C 1.1631(5) 0.4661(5) 0.81671(19) 0.051(2) Uani 1 1 d . .
H28A H 1.228548 0.474546 0.812406 0.061 Uiso 1 1 calc R U
C29 C 1.1143(5) 0.3895(5) 0.80331(19) 0.0516(19) Uani 1 1 d . .
H29A H 1.145407 0.345675 0.789330 0.062 Uiso 1 1 calc R U
C30 C 1.0197(4) 0.3770(5) 0.81033(18) 0.0419(17) Uani 1 1 d . .
H30A H 0.986889 0.323273 0.801725 0.050 Uiso 1 1 calc R U
C31 C 0.9017(4) 0.3234(4) 0.88819(16) 0.0260(14) Uani 1 1 d . .
C32 C 0.8982(4) 0.2279(4) 0.89475(16) 0.0251(13) Uani 1 1 d . .
C33 C 0.8516(4) 0.1652(4) 0.86705(16) 0.0253(13) Uani 1 1 d . .
C34 C 0.8469(4) 0.0760(4) 0.87786(18) 0.0350(16) Uani 1 1 d . .
H34A H 0.812518 0.035039 0.859933 0.042 Uiso 1 1 calc R U
C35 C 0.8911(4) 0.0446(4) 0.91424(17) 0.0383(16) Uani 1 1 d . .
H35A H 0.886094 -0.016786 0.920916 0.046 Uiso 1 1 calc R U
C36 C 0.9410(4) 0.1019(4) 0.93989(18) 0.0362(16) Uani 1 1 d . .
H36A H 0.972276 0.079791 0.964332 0.043 Uiso 1 1 calc R U
C37 C 0.9476(4) 0.1930(4) 0.93124(16) 0.0280(14) Uani 1 1 d . .
C38 C 1.0018(4) 0.2523(4) 0.95793(17) 0.0354(16) Uani 1 1 d . .
H38A H 1.034710 0.229487 0.981947 0.043 Uiso 1 1 calc R U
C39 C 1.0077(4) 0.3410(4) 0.94998(17) 0.0326(15) Uani 1 1 d . .
H39A H 1.046260 0.379030 0.967989 0.039 Uiso 1 1 calc R U
C40 C 0.9574(4) 0.3768(4) 0.91543(16) 0.0266(14) Uani 1 1 d . .
H40A H 0.961457 0.439167 0.910559 0.032 Uiso 1 1 calc R U
C41 C 0.8727(4) 0.6508(4) 0.78165(18) 0.0469(18) Uani 1 1 d . .
H41A H 0.861746 0.680004 0.806268 0.070 Uiso 1 1 calc R U
H41B H 0.854562 0.691769 0.759565 0.070 Uiso 1 1 calc R U
H41C H 0.941402 0.634971 0.782913 0.070 Uiso 1 1 calc R U
C42 C 0.6698(4) 0.5837(4) 0.76042(18) 0.0417(17) Uani 1 1 d . .
H42A H 0.647741 0.616259 0.782400 0.063 Uiso 1 1 calc R U
H42B H 0.628547 0.531088 0.754114 0.063 Uiso 1 1 calc R U
H42C H 0.665701 0.622952 0.737351 0.063 Uiso 1 1 calc R U
C43 C 0.8330(4) 0.4802(4) 0.73280(17) 0.0421(17) Uani 1 1 d . .
H43A H 0.790592 0.427820 0.728301 0.063 Uiso 1 1 calc R U
H43B H 0.900428 0.460458 0.739280 0.063 Uiso 1 1 calc R U
H43C H 0.826749 0.517071 0.708949 0.063 Uiso 1 1 calc R U
C44 C 0.8038(4) 0.2096(5) 0.74530(17) 0.0488(19) Uani 1 1 d . .
H44A H 0.745675 0.246347 0.745909 0.073 Uiso 1 1 calc R U
H44B H 0.799120 0.177806 0.720106 0.073 Uiso 1 1 calc R U
H44C H 0.861298 0.248122 0.748291 0.073 Uiso 1 1 calc R U
C45 C 0.9293(4) 0.0630(5) 0.7874(2) 0.060(2) Uani 1 1 d . .
H45A H 0.937257 0.023312 0.810374 0.090 Uiso 1 1 calc R U
H45B H 0.983957 0.104751 0.789117 0.090 Uiso 1 1 calc R U
H45C H 0.927150 0.027169 0.763347 0.090 Uiso 1 1 calc R U
C46 C 0.7109(4) 0.0464(4) 0.77857(17) 0.0433(17) Uani 1 1 d . .
H46A H 0.649437 0.079106 0.776871 0.065 Uiso 1 1 calc R U
H46B H 0.715813 0.004525 0.800740 0.065 Uiso 1 1 calc R U
H46C H 0.713430 0.013149 0.754088 0.065 Uiso 1 1 calc R U
C47 C 0.5144(4) 0.3273(4) 0.79440(19) 0.0398(17) Uani 1 1 d . .
C48 C 0.5384(5) 0.2303(5) 0.7981(2) 0.066(2) Uani 1 1 d . .
H48A H 0.608334 0.222049 0.798305 0.099 Uiso 1 1 calc R U
H48B H 0.503340 0.197773 0.775735 0.099 Uiso 1 1 calc R U
H48C H 0.519297 0.207084 0.822668 0.099 Uiso 1 1 calc R U
C49 C 0.5259(6) 0.3613(6) 0.7534(2) 0.086(3) Uani 1 1 d . .
H49A H 0.594329 0.358391 0.749523 0.129 Uiso 1 1 calc R U
H49B H 0.503360 0.423446 0.750587 0.129 Uiso 1 1 calc R U
H49C H 0.487318 0.324016 0.733590 0.129 Uiso 1 1 calc R U
C50 C 0.4085(4) 0.3429(5) 0.8002(2) 0.071(3) Uani 1 1 d . .
H50A H 0.397072 0.318288 0.825661 0.106 Uiso 1 1 calc R U
H50B H 0.365851 0.313134 0.779051 0.106 Uiso 1 1 calc R U
H50C H 0.394903 0.407290 0.799581 0.106 Uiso 1 1 calc R U
O1S O 0.7063(4) -0.0546(4) 0.03725(16) 0.0773(16) Uani 1 1 d . .
C1S C 0.7835(7) -0.0404(7) 0.0140(3) 0.094(3) Uani 1 1 d . .
H1SA H 0.846878 -0.053611 0.029771 0.113 Uiso 1 1 calc R U
H1SB H 0.783789 0.022601 0.005103 0.113 Uiso 1 1 calc R U
C2S C 0.7665(7) -0.1014(7) -0.0204(3) 0.093(3) Uani 1 1 d . .
H2SA H 0.828218 -0.127868 -0.026218 0.112 Uiso 1 1 calc R U
H2SB H 0.735373 -0.069242 -0.043969 0.112 Uiso 1 1 calc R U
C3S C 0.6998(8) -0.1732(7) -0.0079(3) 0.107(3) Uani 1 1 d . .
H3SA H 0.656967 -0.197742 -0.030813 0.128 Uiso 1 1 calc R U
H3SB H 0.736969 -0.222625 0.006185 0.128 Uiso 1 1 calc R U
C4S C 0.6425(6) -0.1216(7) 0.0192(3) 0.101(3) Uani 1 1 d . .
H4SA H 0.584486 -0.093842 0.004010 0.121 Uiso 1 1 calc R U
H4SB H 0.621133 -0.161804 0.039300 0.121 Uiso 1 1 calc R U
O2S O 0.7728(4) -0.1080(4) 0.12773(17) 0.0780(17) Uani 1 1 d . .
C5S C 0.8616(5) -0.1509(6) 0.1248(2) 0.073(3) Uani 1 1 d . .
H5SA H 0.901241 -0.156942 0.150853 0.088 Uiso 1 1 calc R U
H5SB H 0.899328 -0.118129 0.106817 0.088 Uiso 1 1 calc R U
C6S C 0.8285(6) -0.2427(6) 0.1078(3) 0.090(3) Uani 1 1 d . .
H6SA H 0.820707 -0.241542 0.078644 0.108 Uiso 1 1 calc R U
H6SB H 0.876248 -0.289592 0.117277 0.108 Uiso 1 1 calc R U
C7S C 0.7343(6) -0.2600(6) 0.1220(3) 0.080(3) Uani 1 1 d . .
H7SA H 0.738756 -0.312506 0.139735 0.097 Uiso 1 1 calc R U
H7SB H 0.682772 -0.270882 0.099639 0.097 Uiso 1 1 calc R U
C8S C 0.7140(6) -0.1758(6) 0.1438(2) 0.072(2) Uani 1 1 d . .
H8SA H 0.644356 -0.160035 0.138915 0.086 Uiso 1 1 calc R U
H8SB H 0.733544 -0.182892 0.172492 0.086 Uiso 1 1 calc R U
O3S O 0.5942(3) 0.0122(4) 0.10706(15) 0.0794(18) Uani 1 1 d . .
C9S C 0.5871(6) 0.0407(7) 0.1463(2) 0.099(3) Uani 1 1 d . .
H9SA H 0.601441 0.105454 0.149194 0.119 Uiso 1 1 calc R U
H9SB H 0.633904 0.007477 0.165301 0.119 Uiso 1 1 calc R U
C10S C 0.4896(6) 0.0228(7) 0.1534(3) 0.095(3) Uani 1 1 d . .
H10A H 0.466645 0.070674 0.169876 0.114 Uiso 1 1 calc R U
H10B H 0.486618 -0.035002 0.167372 0.114 Uiso 1 1 calc R U
C11S C 0.4293(5) 0.0193(6) 0.1150(2) 0.079(3) Uani 1 1 d . .
H11B H 0.385384 0.071704 0.111442 0.095 Uiso 1 1 calc R U
H11C H 0.389781 -0.035986 0.112458 0.095 Uiso 1 1 calc R U
C12S C 0.4996(5) 0.0205(5) 0.0855(2) 0.067(2) Uani 1 1 d . .
H12B H 0.486391 -0.029802 0.066793 0.081 Uiso 1 1 calc R U
H12C H 0.493978 0.077310 0.070518 0.081 Uiso 1 1 calc R U
O4S O 0.8041(4) 0.0837(4) 0.10085(16) 0.0746(16) Uani 1 1 d . .
C13S C 0.8861(6) 0.0944(7) 0.1312(3) 0.083(3) Uani 1 1 d . .
H13B H 0.947826 0.084215 0.120569 0.099 Uiso 1 1 calc R U
H13C H 0.881956 0.052227 0.153211 0.099 Uiso 1 1 calc R U
C14S C 0.8787(8) 0.1894(8) 0.1446(3) 0.108(4) Uani 1 1 d . .
H14A H 0.857204 0.191246 0.170950 0.130 Uiso 1 1 calc R U
H14B H 0.942493 0.219396 0.146094 0.130 Uiso 1 1 calc R U
C15S C 0.8077(8) 0.2343(8) 0.1157(4) 0.127(4) Uani 1 1 d . .
H15B H 0.836192 0.288337 0.105059 0.152 Uiso 1 1 calc R U
H15C H 0.749636 0.251916 0.127610 0.152 Uiso 1 1 calc R U
C16S C 0.7830(9) 0.1675(8) 0.0847(3) 0.129(4) Uani 1 1 d . .
H16B H 0.713243 0.171533 0.074282 0.154 Uiso 1 1 calc R U
H16C H 0.821115 0.178214 0.062736 0.154 Uiso 1 1 calc R U
Li1 Li 0.7172(9) -0.0150(10) 0.0910(4) 0.070(4) Uani 1 1 d . .
H6A H 0.812(4) 0.242(4) 0.8291(15) 0.022(18) Uiso 1 1 d . .

loop_
_atom_site_aniso_label
_atom_site_aniso_U_11
_atom_site_aniso_U_22
_atom_site_aniso_U_33
_atom_site_aniso_U_23
_atom_site_aniso_U_13
_atom_site_aniso_U_12
Y1 0.0249(3) 0.0237(3) 0.0280(3) 0.0002(3) 0.0029(2) -0.0009(3)
Si1 0.0388(10) 0.0323(11) 0.0401(11) 0.0087(9) 0.0104(9) -0.0055(8)
O1 0.033(2) 0.028(3) 0.040(3) -0.007(2) -0.001(2) -0.0040(19)
C1 0.019(3) 0.027(4) 0.026(3) -0.001(3) 0.002(3) 0.009(3)
N1 0.030(3) 0.024(3) 0.030(3) 0.002(2) 0.004(2) -0.002(2)
Si2 0.0265(9) 0.0374(12) 0.0397(11) 0.0036(9) 0.0039(8) 0.0062(8)
N2 0.034(3) 0.019(3) 0.026(3) 0.003(2) 0.006(2) 0.002(2)
C2 0.023(3) 0.028(4) 0.031(4) 0.007(3) 0.003(3) -0.005(3)
Si3 0.0344(9) 0.0305(11) 0.0288(9) 0.0048(8) 0.0055(8) 0.0016(8)
C3 0.038(3) 0.041(4) 0.038(4) 0.001(3) 0.008(3) 0.006(3)
N3 0.026(3) 0.020(3) 0.034(3) -0.001(2) 0.004(2) 0.000(2)
Si4 0.0352(10) 0.0318(11) 0.0321(10) -0.0037(8) 0.0011(8) -0.0018(8)
N4 0.028(3) 0.022(3) 0.028(3) 0.005(2) 0.006(2) 0.002(2)
C4 0.046(4) 0.045(5) 0.041(4) -0.005(3) 0.019(3) 0.003(3)
N5 0.028(3) 0.017(3) 0.028(3) -0.004(2) 0.002(2) -0.002(2)
C5 0.035(4) 0.048(5) 0.037(4) 0.000(3) 0.006(3) -0.009(3)
N6 0.043(3) 0.018(3) 0.031(3) 0.003(3) -0.003(2) -0.001(3)
C6 0.039(4) 0.038(5) 0.032(4) 0.007(3) 0.000(3) 0.005(3)
C7 0.038(3) 0.033(4) 0.034(4) 0.004(3) 0.011(3) 0.004(3)
C8 0.030(3) 0.023(4) 0.022(3) 0.000(3) 0.008(3) -0.001(3)
C9 0.033(3) 0.022(4) 0.027(3) -0.004(3) 0.007(3) -0.001(3)
C10 0.028(3) 0.025(4) 0.028(4) -0.003(3) 0.012(3) 0.003(3)
C11 0.040(4) 0.026(4) 0.038(4) 0.002(3) 0.003(3) 0.008(3)
C12 0.049(4) 0.029(4) 0.046(4) 0.009(3) 0.009(4) 0.006(3)
C13 0.040(4) 0.014(4) 0.053(4) -0.006(3) 0.011(3) -0.009(3)
C14 0.041(4) 0.022(4) 0.035(4) -0.003(3) 0.012(3) 0.005(3)
C15 0.034(3) 0.026(4) 0.038(4) -0.007(3) 0.009(3) -0.011(3)
C16 0.031(3) 0.032(4) 0.026(4) -0.008(3) 0.001(3) 0.000(3)
C17 0.037(3) 0.028(4) 0.024(3) -0.008(3) 0.000(3) -0.008(3)
C18 0.053(4) 0.062(6) 0.068(5) 0.007(4) 0.032(4) -0.006(4)
C19 0.084(6) 0.052(6) 0.082(6) 0.019(4) 0.013(5) -0.035(4)
C20 0.061(5) 0.051(6) 0.102(6) 0.034(5) 0.029(5) 0.007(4)
C21 0.042(4) 0.077(6) 0.059(5) 0.012(4) -0.008(4) -0.001(4)
C22 0.027(3) 0.056(5) 0.047(4) 0.008(4) 0.013(3) -0.006(3)
C23 0.056(4) 0.054(5) 0.066(5) 0.002(4) 0.020(4) 0.018(4)
C24 0.024(3) 0.025(4) 0.024(3) -0.002(3) 0.004(3) -0.002(3)
C25 0.029(3) 0.031(4) 0.028(3) 0.006(3) 0.006(3) -0.002(3)
C26 0.037(4) 0.031(4) 0.038(4) 0.003(3) 0.008(3) -0.001(3)
C27 0.039(4) 0.051(5) 0.040(4) 0.012(3) -0.005(3) -0.012(3)
C28 0.029(4) 0.081(7) 0.043(4) 0.020(4) 0.006(3) -0.006(4)
C29 0.040(4) 0.065(6) 0.052(5) 0.002(4) 0.015(4) 0.016(4)
C30 0.031(4) 0.048(5) 0.049(4) -0.007(3) 0.012(3) -0.002(3)
C31 0.028(3) 0.027(4) 0.024(3) -0.006(3) 0.008(3) 0.004(3)
C32 0.026(3) 0.025(4) 0.026(3) 0.000(3) 0.008(3) 0.004(3)
C33 0.028(3) 0.021(4) 0.028(4) -0.003(3) 0.008(3) 0.001(3)
C34 0.047(4) 0.020(4) 0.038(4) -0.005(3) 0.009(3) -0.002(3)
C35 0.058(4) 0.023(4) 0.036(4) 0.005(3) 0.013(3) 0.007(3)
C36 0.042(4) 0.037(4) 0.030(4) 0.009(3) 0.007(3) 0.008(3)
C37 0.033(3) 0.023(4) 0.029(4) 0.002(3) 0.008(3) 0.011(3)
C38 0.035(3) 0.041(5) 0.030(4) -0.002(3) 0.004(3) 0.007(3)
C39 0.033(3) 0.039(4) 0.025(4) -0.005(3) 0.002(3) 0.000(3)
C40 0.024(3) 0.024(4) 0.031(4) -0.001(3) 0.004(3) -0.005(3)
C41 0.058(4) 0.041(5) 0.042(4) 0.006(3) 0.007(4) -0.006(3)
C42 0.046(4) 0.039(5) 0.039(4) 0.003(3) 0.002(3) 0.008(3)
C43 0.051(4) 0.041(4) 0.036(4) 0.009(3) 0.011(3) 0.005(3)
C44 0.053(4) 0.056(5) 0.036(4) -0.002(3) 0.000(3) -0.018(4)
C45 0.044(4) 0.084(6) 0.053(5) -0.021(4) 0.006(3) 0.010(4)
C46 0.052(4) 0.041(4) 0.036(4) -0.003(3) 0.002(3) -0.004(3)
C47 0.033(4) 0.038(5) 0.047(4) -0.010(3) -0.001(3) -0.001(3)
C48 0.047(4) 0.044(5) 0.101(6) -0.020(5) -0.015(4) 0.001(4)
C49 0.112(7) 0.091(7) 0.050(5) -0.016(5) -0.008(5) -0.044(6)
C50 0.028(4) 0.062(6) 0.117(7) -0.018(5) -0.008(4) -0.003(4)
O1S 0.064(3) 0.080(4) 0.096(4) -0.014(4) 0.042(3) -0.012(3)
C1S 0.101(7) 0.088(8) 0.107(8) -0.011(6) 0.066(6) -0.020(6)
C2S 0.105(7) 0.090(8) 0.093(7) 0.010(6) 0.047(6) 0.009(6)
C3S 0.159(10) 0.081(8) 0.085(7) -0.011(6) 0.030(7) -0.024(7)
C4S 0.076(6) 0.155(11) 0.077(7) -0.029(7) 0.031(5) -0.035(7)
O2S 0.059(3) 0.053(4) 0.126(5) 0.005(3) 0.023(3) -0.002(3)
C5S 0.039(4) 0.086(7) 0.098(7) -0.008(5) 0.022(4) 0.006(4)
C6S 0.073(6) 0.071(7) 0.135(8) -0.031(6) 0.044(6) -0.001(5)
C7S 0.079(6) 0.075(7) 0.092(7) -0.007(5) 0.027(5) -0.002(5)
C8S 0.076(6) 0.065(6) 0.080(6) -0.004(5) 0.029(5) -0.008(5)
O3S 0.053(3) 0.129(6) 0.059(4) 0.003(3) 0.017(3) 0.031(3)
C9S 0.081(6) 0.155(11) 0.066(6) -0.004(6) 0.024(5) 0.031(7)
C10S 0.084(7) 0.132(10) 0.077(7) 0.029(6) 0.037(6) 0.016(6)
C11S 0.053(5) 0.097(8) 0.092(7) -0.033(6) 0.020(5) 0.001(5)
C12S 0.063(5) 0.059(6) 0.079(6) -0.009(4) 0.008(5) 0.018(4)
O4S 0.102(4) 0.049(4) 0.073(4) 0.001(3) 0.011(4) 0.003(3)
C13S 0.085(6) 0.101(9) 0.064(6) 0.011(5) 0.014(5) -0.027(6)
C14S 0.139(10) 0.099(10) 0.097(8) -0.035(7) 0.055(7) -0.057(8)
C15S 0.152(10) 0.066(9) 0.154(12) -0.011(8) -0.016(9) 0.008(7)
C16S 0.204(13) 0.076(9) 0.097(9) 0.013(7) -0.014(8) -0.010(8)
Li1 0.057(8) 0.074(11) 0.079(10) -0.013(8) 0.008(7) 0.024(7)

loop_
_atom_type_symbol
_atom_type_description
_atom_type_scat_dispersion_real
_atom_type_scat_dispersion_imag
_atom_type_scat_source
C C 0.0033 0.0016 'International Tables Vol C Tables 4.2.6.8 and 6.1.1.4'
H H 0.0000 0.0000 'International Tables Vol C Tables 4.2.6.8 and 6.1.1.4'
N N 0.0061 0.0033 'International Tables Vol C Tables 4.2.6.8 and 6.1.1.4'
O O 0.0106 0.0060 'International Tables Vol C Tables 4.2.6.8 and 6.1.1.4'
Si Si 0.0817 0.0704 'International Tables Vol C Tables 4.2.6.8 and 6.1.1.4'
Y Y -2.7962 3.5667 'International Tables Vol C Tables 4.2.6.8 and 6.1.1.4'
Li Li -0.0003 0.0001 'International Tables Vol C Tables 4.2.6.8 and 6.1.1.4'

loop_
_geom_angle_atom_site_label_1
_geom_angle_atom_site_label_2
_geom_angle_atom_site_label_3
_geom_angle
O1 Y1 N3 106.72(15)
O1 Y1 N2 165.41(15)
N3 Y1 N2 70.73(15)
O1 Y1 N4 103.54(15)
N3 Y1 N4 96.27(15)
N2 Y1 N4 91.05(15)
O1 Y1 N1 111.92(15)
N3 Y1 N1 101.31(16)
N2 Y1 N1 56.03(15)
N4 Y1 N1 133.35(14)
O1 Y1 N5 108.34(14)
N3 Y1 N5 138.91(15)
N2 Y1 N5 80.20(15)
N4 Y1 N5 55.08(15)
N1 Y1 N5 84.86(14)
O1 Y1 C1 138.62(16)
N3 Y1 C1 82.32(15)
N2 Y1 C1 28.02(15)
N4 Y1 C1 115.74(15)
N1 Y1 C1 28.50(15)
N5 Y1 C1 85.37(14)
O1 Y1 C24 113.40(15)
N3 Y1 C24 115.37(16)
N2 Y1 C24 79.86(15)
N4 Y1 C24 27.55(14)
N1 Y1 C24 107.55(15)
N5 Y1 C24 28.51(14)
C1 Y1 C24 97.28(15)
N1 Si1 C19 105.2(3)
N1 Si1 C20 113.5(3)
C19 Si1 C20 106.4(4)
N1 Si1 C18 115.6(3)
C19 Si1 C18 108.5(3)
C20 Si1 C18 107.0(3)
C47 O1 Y1 170.3(4)
N2 C1 N1 115.2(5)
N2 C1 C2 122.2(5)
N1 C1 C2 122.5(5)
N2 C1 Y1 57.1(3)
N1 C1 Y1 59.5(3)
C2 C1 Y1 165.1(4)
C1 N1 Si1 129.5(4)
C1 N1 Y1 92.0(3)
Si1 N1 Y1 136.7(2)
N3 Si2 C21 116.8(3)
N3 Si2 C22 107.4(3)
C21 Si2 C22 105.7(3)
N3 Si2 C23 111.4(3)
C21 Si2 C23 107.5(3)
C22 Si2 C23 107.5(3)
C1 N2 C8 128.1(5)
C1 N2 Y1 94.9(3)
C8 N2 Y1 132.8(3)
C3 C2 C7 118.4(6)
C3 C2 C1 120.9(5)
C7 C2 C1 120.5(5)
N4 Si3 C42 106.8(3)
N4 Si3 C43 109.7(3)
C42 Si3 C43 107.6(3)
N4 Si3 C41 115.3(3)
C42 Si3 C41 107.0(3)
C43 Si3 C41 110.2(3)
C4 C3 C2 120.3(6)
C4 C3 H3A 119.9
C2 C3 H3A 119.9
C10 N3 Si2 118.9(4)
C10 N3 Y1 121.1(3)
Si2 N3 Y1 119.9(2)
N6 Si4 C44 105.5(3)
N6 Si4 C46 112.9(3)
C44 Si4 C46 110.2(3)
N6 Si4 C45 110.4(3)
C44 Si4 C45 109.5(3)
C46 Si4 C45 108.2(3)
C24 N4 Si3 131.5(4)
C24 N4 Y1 94.4(3)
Si3 N4 Y1 134.1(2)
C5 C4 C3 121.5(6)
C5 C4 H4A 119.3
C3 C4 H4A 119.3
C24 N5 C31 123.5(4)
C24 N5 Y1 88.8(3)
C31 N5 Y1 129.3(3)
C4 C5 C6 119.5(6)
C4 C5 H5A 120.2
C6 C5 H5A 120.2
C33 N6 Si4 127.6(4)
C33 N6 H6A 105(4)
Si4 N6 H6A 124(4)
C5 C6 C7 119.0(6)
C5 C6 H6B 120.5
C7 C6 H6B 120.5
C6 C7 C2 121.3(6)
C6 C7 H7A 119.4
C2 C7 H7A 119.4
C17 C8 N2 121.4(5)
C17 C8 C9 120.6(5)
N2 C8 C9 117.4(5)
C14 C9 C8 116.7(5)
C14 C9 C10 119.0(5)
C8 C9 C10 124.3(5)
C11 C10 N3 120.9(5)
C11 C10 C9 116.3(5)
N3 C10 C9 122.8(5)
C10 C11 C12 124.5(6)
C10 C11 H11A 117.8
C12 C11 H11A 117.8
C13 C12 C11 119.6(6)
C13 C12 H12A 120.2
C11 C12 H12A 120.2
C12 C13 C14 119.9(6)
C12 C13 H13A 120.1
C14 C13 H13A 120.1
C15 C14 C13 118.7(6)
C15 C14 C9 120.7(5)
C13 C14 C9 120.6(5)
C16 C15 C14 120.5(6)
C16 C15 H15A 119.7
C14 C15 H15A 119.7
C15 C16 C17 120.6(5)
C15 C16 H16A 119.7
C17 C16 H16A 119.7
C8 C17 C16 120.7(6)
C8 C17 H17A 119.7
C16 C17 H17A 119.7
Si1 C18 H18A 109.5
Si1 C18 H18B 109.5
H18A C18 H18B 109.5
Si1 C18 H18C 109.5
H18A C18 H18C 109.5
H18B C18 H18C 109.5
Si1 C19 H19A 109.5
Si1 C19 H19B 109.5
H19A C19 H19B 109.5
Si1 C19 H19C 109.5
H19A C19 H19C 109.5
H19B C19 H19C 109.5
Si1 C20 H20A 109.5
Si1 C20 H20B 109.5
H20A C20 H20B 109.5
Si1 C20 H20C 109.5
H20A C20 H20C 109.5
H20B C20 H20C 109.5
Si2 C21 H21A 109.5
Si2 C21 H21B 109.5
H21A C21 H21B 109.5
Si2 C21 H21C 109.5
H21A C21 H21C 109.5
H21B C21 H21C 109.5
Si2 C22 H22A 109.5
Si2 C22 H22B 109.5
H22A C22 H22B 109.5
Si2 C22 H22C 109.5
H22A C22 H22C 109.5
H22B C22 H22C 109.5
Si2 C23 H23A 109.5
Si2 C23 H23B 109.5
H23A C23 H23B 109.5
Si2 C23 H23C 109.5
H23A C23 H23C 109.5
H23B C23 H23C 109.5
N4 C24 N5 117.6(5)
N4 C24 C25 122.1(5)
N5 C24 C25 120.3(5)
N4 C24 Y1 58.1(3)
N5 C24 Y1 62.7(3)
C25 C24 Y1 164.5(4)
C30 C25 C26 118.7(5)
C30 C25 C24 120.8(6)
C26 C25 C24 120.4(5)
C27 C26 C25 119.7(6)
C27 C26 H26A 120.1
C25 C26 H26A 120.1
C28 C27 C26 120.5(7)
C28 C27 H27A 119.7
C26 C27 H27A 119.7
C27 C28 C29 120.1(6)
C27 C28 H28A 119.9
C29 C28 H28A 119.9
C28 C29 C30 119.6(7)
C28 C29 H29A 120.2
C30 C29 H29A 120.2
C25 C30 C29 121.3(6)
C25 C30 H30A 119.3
C29 C30 H30A 119.3
C40 C31 N5 120.0(5)
C40 C31 C32 119.4(5)
N5 C31 C32 120.0(5)
C33 C32 C37 117.5(5)
C33 C32 C31 124.5(5)
C37 C32 C31 118.0(5)
C34 C33 N6 118.8(5)
C34 C33 C32 119.1(5)
N6 C33 C32 122.0(5)
C33 C34 C35 122.1(6)
C33 C34 H34A 119.0
C35 C34 H34A 119.0
C36 C35 C34 119.7(6)
C36 C35 H35A 120.2
C34 C35 H35A 120.2
C35 C36 C37 121.4(6)
C35 C36 H36A 119.3
C37 C36 H36A 119.3
C36 C37 C38 121.1(6)
C36 C37 C32 119.9(5)
C38 C37 C32 119.0(5)
C39 C38 C37 121.5(6)
C39 C38 H38A 119.3
C37 C38 H38A 119.3
C38 C39 C40 120.4(6)
C38 C39 H39A 119.8
C40 C39 H39A 119.8
C31 C40 C39 121.5(6)
C31 C40 H40A 119.2
C39 C40 H40A 119.2
Si3 C41 H41A 109.5
Si3 C41 H41B 109.5
H41A C41 H41B 109.5
Si3 C41 H41C 109.5
H41A C41 H41C 109.5
H41B C41 H41C 109.5
Si3 C42 H42A 109.5
Si3 C42 H42B 109.5
H42A C42 H42B 109.5
Si3 C42 H42C 109.5
H42A C42 H42C 109.5
H42B C42 H42C 109.5
Si3 C43 H43A 109.5
Si3 C43 H43B 109.5
H43A C43 H43B 109.5
Si3 C43 H43C 109.5
H43A C43 H43C 109.5
H43B C43 H43C 109.5
Si4 C44 H44A 109.5
Si4 C44 H44B 109.5
H44A C44 H44B 109.5
Si4 C44 H44C 109.5
H44A C44 H44C 109.5
H44B C44 H44C 109.5
Si4 C45 H45A 109.5
Si4 C45 H45B 109.5
H45A C45 H45B 109.5
Si4 C45 H45C 109.5
H45A C45 H45C 109.5
H45B C45 H45C 109.5
Si4 C46 H46A 109.5
Si4 C46 H46B 109.5
H46A C46 H46B 109.5
Si4 C46 H46C 109.5
H46A C46 H46C 109.5
H46B C46 H46C 109.5
O1 C47 C48 110.4(5)
O1 C47 C49 109.5(5)
C48 C47 C49 110.7(6)
O1 C47 C50 109.1(5)
C48 C47 C50 110.2(6)
C49 C47 C50 106.9(6)
C47 C48 H48A 109.5
C47 C48 H48B 109.5
H48A C48 H48B 109.5
C47 C48 H48C 109.5
H48A C48 H48C 109.5
H48B C48 H48C 109.5
C47 C49 H49A 109.5
C47 C49 H49B 109.5
H49A C49 H49B 109.5
C47 C49 H49C 109.5
H49A C49 H49C 109.5
H49B C49 H49C 109.5
C47 C50 H50A 109.5
C47 C50 H50B 109.5
H50A C50 H50B 109.5
C47 C50 H50C 109.5
H50A C50 H50C 109.5
H50B C50 H50C 109.5
C4S O1S C1S 109.4(6)
C4S O1S Li1 126.7(6)
C1S O1S Li1 121.2(6)
O1S C1S C2S 107.4(7)
O1S C1S H1SA 110.2
C2S C1S H1SA 110.2
O1S C1S H1SB 110.2
C2S C1S H1SB 110.2
H1SA C1S H1SB 108.5
C1S C2S C3S 104.4(7)
C1S C2S H2SA 110.9
C3S C2S H2SA 110.9
C1S C2S H2SB 110.9
C3S C2S H2SB 110.9
H2SA C2S H2SB 108.9
C4S C3S C2S 101.9(8)
C4S C3S H3SA 111.4
C2S C3S H3SA 111.4
C4S C3S H3SB 111.4
C2S C3S H3SB 111.4
H3SA C3S H3SB 109.3
O1S C4S C3S 106.0(7)
O1S C4S H4SA 110.5
C3S C4S H4SA 110.5
O1S C4S H4SB 110.5
C3S C4S H4SB 110.5
H4SA C4S H4SB 108.7
C5S O2S C8S 104.7(6)
C5S O2S Li1 123.4(6)
C8S O2S Li1 122.8(6)
O2S C5S C6S 102.3(6)
O2S C5S H5SA 111.3
C6S C5S H5SA 111.3
O2S C5S H5SB 111.3
C6S C5S H5SB 111.3
H5SA C5S H5SB 109.2
C7S C6S C5S 105.4(6)
C7S C6S H6SA 110.7
C5S C6S H6SA 110.7
C7S C6S H6SB 110.7
C5S C6S H6SB 110.7
H6SA C6S H6SB 108.8
C6S C7S C8S 104.5(7)
C6S C7S H7SA 110.8
C8S C7S H7SA 110.8
C6S C7S H7SB 110.8
C8S C7S H7SB 110.9
H7SA C7S H7SB 108.9
O2S C8S C7S 103.9(6)
O2S C8S H8SA 111.0
C7S C8S H8SA 111.0
O2S C8S H8SB 111.0
C7S C8S H8SB 111.0
H8SA C8S H8SB 109.0
C12S O3S C9S 106.6(6)
C12S O3S Li1 132.1(6)
C9S O3S Li1 120.8(6)
O3S C9S C10S 106.9(8)
O3S C9S H9SA 110.3
C10S C9S H9SA 110.3
O3S C9S H9SB 110.3
C10S C9S H9SB 110.3
H9SA C9S H9SB 108.6
C9S C10S C11S 107.1(7)
C9S C10S H10A 110.3
C11S C10S H10A 110.3
C9S C10S H10B 110.3
C11S C10S H10B 110.3
H10A C10S H10B 108.5
C10S C11S C12S 105.0(6)
C10S C11S H11B 110.7
C12S C11S H11B 110.7
C10S C11S H11C 110.7
C12S C11S H11C 110.7
H11B C11S H11C 108.8
O3S C12S C11S 106.9(6)
O3S C12S H12B 110.3
C11S C12S H12B 110.3
O3S C12S H12C 110.3
C11S C12S H12C 110.3
H12B C12S H12C 108.6
C16S O4S C13S 107.0(7)
C16S O4S Li1 122.2(7)
C13S O4S Li1 129.2(7)
O4S C13S C14S 104.2(8)
O4S C13S H13B 110.9
C14S C13S H13B 110.9
O4S C13S H13C 110.9
C14S C13S H13C 110.9
H13B C13S H13C 108.9
C15S C14S C13S 107.1(9)
C15S C14S H14A 110.3
C13S C14S H14A 110.3
C15S C14S H14B 110.3
C13S C14S H14B 110.3
H14A C14S H14B 108.5
C14S C15S C16S 104.5(10)
C14S C15S H15B 110.8
C16S C15S H15B 110.8
C14S C15S H15C 110.8
C16S C15S H15C 110.8
H15B C15S H15C 108.9
O4S C16S C15S 108.0(9)
O4S C16S H16B 110.1
C15S C16S H16B 110.1
O4S C16S H16C 110.1
C15S C16S H16C 110.1
H16B C16S H16C 108.4
O4S Li1 O3S 110.8(7)
O4S Li1 O1S 111.9(8)
O3S Li1 O1S 112.5(7)
O4S Li1 O2S 104.4(6)
O3S Li1 O2S 104.9(7)
O1S Li1 O2S 111.8(7)

loop_
_geom_bond_atom_site_label_1
_geom_bond_atom_site_label_2
_geom_bond_distance
Y1 O1 2.068(4)
Y1 N3 2.328(4)
Y1 N2 2.367(5)
Y1 N4 2.400(4)
Y1 N1 2.422(4)
Y1 N5 2.507(4)
Y1 C1 2.808(5)
Y1 C24 2.820(5)
Si1 N1 1.735(5)
Si1 C19 1.850(7)
Si1 C20 1.862(7)
Si1 C18 1.869(7)
O1 C47 1.404(7)
C1 N2 1.324(7)
C1 N1 1.341(7)
C1 C2 1.496(7)
Si2 N3 1.702(4)
Si2 C21 1.860(6)
Si2 C22 1.861(6)
Si2 C23 1.878(7)
N2 C8 1.391(7)
C2 C3 1.380(8)
C2 C7 1.393(7)
Si3 N4 1.737(5)
Si3 C42 1.858(6)
Si3 C43 1.865(6)
Si3 C41 1.865(6)
C3 C4 1.373(8)
C3 H3A 0.9500
N3 C10 1.410(7)
Si4 N6 1.729(5)
Si4 C44 1.856(6)
Si4 C46 1.863(6)
Si4 C45 1.868(6)
N4 C24 1.308(6)
C4 C5 1.371(8)
C4 H4A 0.9500
N5 C24 1.346(7)
N5 C31 1.411(7)
C5 C6 1.387(8)
C5 H5A 0.9500
N6 C33 1.398(7)
N6 H6A 0.78(5)
C6 C7 1.389(8)
C6 H6B 0.9500
C7 H7A 0.9500
C8 C17 1.387(7)
C8 C9 1.442(7)
C9 C14 1.427(8)
C9 C10 1.465(7)
C10 C11 1.380(8)
C11 C12 1.398(8)
C11 H11A 0.9500
C12 C13 1.373(8)
C12 H12A 0.9500
C13 C14 1.414(8)
C13 H13A 0.9500
C14 C15 1.414(7)
C15 C16 1.360(8)
C15 H15A 0.9500
C16 C17 1.396(8)
C16 H16A 0.9500
C17 H17A 0.9500
C18 H18A 0.9800
C18 H18B 0.9800
C18 H18C 0.9800
C19 H19A 0.9800
C19 H19B 0.9800
C19 H19C 0.9800
C20 H20A 0.9800
C20 H20B 0.9800
C20 H20C 0.9800
C21 H21A 0.9800
C21 H21B 0.9800
C21 H21C 0.9800
C22 H22A 0.9800
C22 H22B 0.9800
C22 H22C 0.9800
C23 H23A 0.9800
C23 H23B 0.9800
C23 H23C 0.9800
C24 C25 1.508(7)
C25 C30 1.369(8)
C25 C26 1.396(8)
C26 C27 1.391(8)
C26 H26A 0.9500
C27 C28 1.360(9)
C27 H27A 0.9500
C28 C29 1.377(9)
C28 H28A 0.9500
C29 C30 1.382(8)
C29 H29A 0.9500
C30 H30A 0.9500
C31 C40 1.384(7)
C31 C32 1.446(8)
C32 C33 1.426(7)
C32 C37 1.442(7)
C33 C34 1.386(7)
C34 C35 1.396(8)
C34 H34A 0.9500
C35 C36 1.350(8)
C35 H35A 0.9500
C36 C37 1.399(8)
C36 H36A 0.9500
C37 C38 1.416(8)
C38 C39 1.358(8)
C38 H38A 0.9500
C39 C40 1.398(7)
C39 H39A 0.9500
C40 H40A 0.9500
C41 H41A 0.9800
C41 H41B 0.9800
C41 H41C 0.9800
C42 H42A 0.9800
C42 H42B 0.9800
C42 H42C 0.9800
C43 H43A 0.9800
C43 H43B 0.9800
C43 H43C 0.9800
C44 H44A 0.9800
C44 H44B 0.9800
C44 H44C 0.9800
C45 H45A 0.9800
C45 H45B 0.9800
C45 H45C 0.9800
C46 H46A 0.9800
C46 H46B 0.9800
C46 H46C 0.9800
C47 C48 1.490(9)
C47 C49 1.524(9)
C47 C50 1.531(8)
C48 H48A 0.9800
C48 H48B 0.9800
C48 H48C 0.9800
C49 H49A 0.9800
C49 H49B 0.9800
C49 H49C 0.9800
C50 H50A 0.9800
C50 H50B 0.9800
C50 H50C 0.9800
O1S C4S 1.424(9)
O1S C1S 1.437(8)
O1S Li1 1.922(14)
C1S C2S 1.484(11)
C1S H1SA 0.9900
C1S H1SB 0.9900
C2S C3S 1.516(11)
C2S H2SA 0.9900
C2S H2SB 0.9900
C3S C4S 1.513(11)
C3S H3SA 0.9900
C3S H3SB 0.9900
C4S H4SA 0.9900
C4S H4SB 0.9900
O2S C5S 1.408(8)
O2S C8S 1.455(8)
O2S Li1 1.962(15)
C5S C6S 1.536(11)
C5S H5SA 0.9900
C5S H5SB 0.9900
C6S C7S 1.481(10)
C6S H6SA 0.9900
C6S H6SB 0.9900
C7S C8S 1.510(10)
C7S H7SA 0.9900
C7S H7SB 0.9900
C8S H8SA 0.9900
C8S H8SB 0.9900
O3S C12S 1.425(8)
O3S C9S 1.428(9)
O3S Li1 1.911(13)
C9S C10S 1.436(10)
C9S H9SA 0.9900
C9S H9SB 0.9900
C10S C11S 1.464(10)
C10S H10A 0.9900
C10S H10B 0.9900
C11S C12S 1.500(9)
C11S H11B 0.9900
C11S H11C 0.9900
C12S H12B 0.9900
C12S H12C 0.9900
O4S C16S 1.385(11)
O4S C13S 1.446(9)
O4S Li1 1.909(15)
C13S C14S 1.499(12)
C13S H13B 0.9900
C13S H13C 0.9900
C14S C15S 1.464(13)
C14S H14A 0.9900
C14S H14B 0.9900
C15S C16S 1.464(13)
C15S H15B 0.9900
C15S H15C 0.9900
C16S H16B 0.9900
C16S H16C 0.9900
